data_2010529
loop_
_publ_author_name
'Norman, Nicholas C.'
'Orpen, A. Guy'
'Quayle, Michael J.'
'Robins, Edward G.'

_publ_section_title
;Compositional disorder in
 <i>trans</i>-[RhBr~0.26~Cl~0.74~H(PMe~3~)~4~][B(1,2-O~2~C~6~Br~4~)]&#x00B7;CH~2~Cl~2~
;
_journal_issue 1
_journal_name_full 'Acta Crystallographica Section C'
_journal_page_first 50
_journal_page_last 52
_journal_paper_doi 10.1107/S0108270199013554
_journal_volume 56
_journal_year 2000
_chemical_formula_iupac '[Rh  Cl0.73 Br0.27 H(C3 H9 P)4 ](C12 BBr8 O4 ), CH2 Cl2 '
_chemical_formula_moiety 'C12 H37  Br0.27 Cl0.73  P4 Rh, C12 BBr8 O4 , CH2 Cl2 '
_chemical_formula_sum 'C25 H39 B Br8.27 Cl2.73 O4 P4 Rh'
_chemical_formula_weight 1398.57
_chemical_name_systematic
;
trans-[hydrotetrakis(trimethylphosphine)Rhodiumchloride/bromide]
[(tetrabromobenzene-1,2-diolato)borate] dichloromethane solvate
;
_space_group_IT_number 19
_symmetry_cell_setting orthorhombic
_symmetry_space_group_name_Hall 'P 2ac 2ab'
_symmetry_space_group_name_H-M 'P 21 21 21'
_audit_creation_method SHELXL
_cell_angle_alpha 90.000(8)
_cell_angle_beta 90.000(10)
_cell_angle_gamma 90.000(9)
_cell_formula_units_Z 4
_cell_length_a 13.0140(9)
_cell_length_b 16.3990(15)
_cell_length_c 20.726(3)
_cell_measurement_reflns_used 462
_cell_measurement_temperature 173(2)
_cell_measurement_theta_max 25
_cell_measurement_theta_min 5
_cell_volume 4423.3(8)
_computing_cell_refinement 'SAINT (Siemens, 1995a)'
_computing_data_collection 'SMART (Siemens, 1995a)'
_computing_data_reduction SAINT
_computing_molecular_graphics SHELXTL
_computing_publication_material SHELXTL
_computing_structure_refinement SHELXTL
_computing_structure_solution 'SHELXTL (Siemens, 1995b)'
_diffrn_ambient_temperature 173(2)
_diffrn_detector_area_resol_mean 60
_diffrn_measurement_device 'Siemens SMART Area Detector'
_diffrn_measurement_method '\w rotation with narrow frame'
_diffrn_radiation_monochromator graphite
_diffrn_radiation_source 'fine-focus sealed tube'
_diffrn_radiation_type MoK\a
_diffrn_radiation_wavelength .71073
_diffrn_reflns_av_R_equivalents .0501
_diffrn_reflns_av_sigmaI/netI .0747
_diffrn_reflns_limit_h_max 16
_diffrn_reflns_limit_h_min -16
_diffrn_reflns_limit_k_max 21
_diffrn_reflns_limit_k_min -19
_diffrn_reflns_limit_l_max 26
_diffrn_reflns_limit_l_min -15
_diffrn_reflns_number 28033
_diffrn_reflns_theta_max 27.51
_diffrn_reflns_theta_min 1.58
_diffrn_standards_decay_% none
_exptl_absorpt_coefficient_mu 8.191
_exptl_absorpt_correction_T_max .086
_exptl_absorpt_correction_T_min .026
_exptl_absorpt_correction_type 'multi-scan (SADABS; Sheldrick, 1997)'
_exptl_crystal_colour 'pale yellow'
_exptl_crystal_density_diffrn 2.100
_exptl_crystal_density_meas ?
_exptl_crystal_description rhomb
_exptl_crystal_F_000 2667
_exptl_crystal_size_max .80
_exptl_crystal_size_mid .30
_exptl_crystal_size_min .30
_refine_diff_density_max 1.441
_refine_diff_density_min -1.102
_refine_ls_abs_structure_details 'Flack (1983)'
_refine_ls_abs_structure_Flack .486(10)
_refine_ls_extinction_coef none
_refine_ls_extinction_method none
_refine_ls_goodness_of_fit_all 1.031
_refine_ls_goodness_of_fit_ref 1.154
_refine_ls_hydrogen_treatment 'H atoms: see text'
_refine_ls_matrix_type full
_refine_ls_number_parameters 430
_refine_ls_number_reflns 10124
_refine_ls_number_restraints 8
_refine_ls_restrained_S_all 1.045
_refine_ls_restrained_S_obs 1.172
_refine_ls_R_factor_all .0703
_refine_ls_R_factor_gt .0486
_refine_ls_shift/su_max -.002
_refine_ls_shift/su_mean .000
_refine_ls_structure_factor_coef Fsqd
_refine_ls_weighting_details 'w = 1/[\s^2^(Fo^2^)+(0.0570P)^2^] where P=(Max{Fo^2^,0}+2Fc^2^)/3'
_refine_ls_weighting_scheme calc
_refine_ls_wR_factor_all .1184
_refine_ls_wR_factor_ref .1126
_reflns_number_gt 7391
_reflns_number_total 10124
_reflns_threshold_expression I>2\s(I)
_cod_data_source_file gd1060.cif
_cod_data_source_block I
_cod_depositor_comments
;
The following automatic conversions were performed:

'_exptl_crystal_density_meas' value 'not measured' was changed to '?'
- the value is perceived as not measured.

Automatic conversion script
Id: cif_fix_values 3008 2015-01-20 13:52:24Z robertas 

The following automatic conversions were performed:

'_refine_ls_weighting_scheme' value 'calc w =
1/[\s^2^(Fo^2^)+(0.0570P)^2^] where P=(Max{Fo^2^,0}+2Fc^2^)/3' was
changed to 'calc'. New tag '_refine_ls_weighting_details' was
created. The value of the new tag was set to 'w =
1/[\s^2^(Fo^2^)+(0.0570P)^2^] where P=(Max{Fo^2^,0}+2Fc^2^)/3'.

Automatic conversion script
Id: cif_fix_values 3143 2015-03-26 13:38:13Z robertas 
;
_cod_original_sg_symbol_H-M P212121
_cod_database_code 2010529
_cod_database_fobs_code 2010529

loop_
_symmetry_equiv_pos_as_xyz
'x, y, z'
'-x+1/2, -y, z+1/2'
'-x, y+1/2, -z+1/2'
'x+1/2, -y+1/2, -z'

loop_
_atom_site_aniso_label
_atom_site_aniso_U_11
_atom_site_aniso_U_22
_atom_site_aniso_U_33
_atom_site_aniso_U_12
_atom_site_aniso_U_13
_atom_site_aniso_U_23
Rh1 .0146(2) .0242(2) .0262(3) .0001(2) .0028(3) -.0006(3)
Cl10 .012(6) .070(4) .049(4) -.001(3) .003(3) -.022(2)
Br10 .008(6) .045(3) .027(3) .001(3) .002(3) -.016(2)
P1 .0275(11) .0482(13) .047(2) .0025(10) .0135(11) .0142(13)
P2 .0228(10) .0377(11) .053(2) .0072(9) .0047(11) .0111(12)
P3 .0226(9) .0267(10) .0417(14) -.0056(8) .0084(10) -.0052(11)
P4 .0246(9) .0314(11) .0307(12) .0014(8) -.0056(9) -.0037(10)
Br1 .0283(4) .0440(4) .0464(5) .0077(4) .0044(4) -.0017(4)
Br2 .0567(6) .0621(7) .0721(8) .0249(5) -.0073(6) -.0377(7)
Br3 .0647(7) .0470(6) .0960(10) .0050(5) -.0267(7) -.0335(7)
Br4 .0295(4) .0522(5) .0503(6) -.0133(4) .0017(5) -.0067(5)
Br5 .0509(6) .0785(7) .0335(5) .0063(5) -.0002(5) .0036(5)
Br6 .0551(6) .0824(7) .0565(7) .0014(6) .0028(6) -.0413(6)
Br7 .0913(8) .0392(5) .1033(10) -.0015(6) .0291(9) -.0258(6)
Br8 .0336(4) .0472(5) .0630(6) .0039(4) .0072(5) .0119(5)
B1 .026(4) .035(5) .047(6) -.010(4) .008(5) -.008(5)
O1 .024(3) .043(3) .036(4) -.002(2) .010(3) -.013(3)
O2 .019(3) .039(3) .041(4) -.002(2) .005(3) -.020(3)
O3 .029(3) .034(3) .035(3) .002(3) .003(3) -.007(3)
O4 .034(3) .035(3) .032(3) .003(3) .001(3) -.008(3)
C11 .033(5) .060(6) .091(9) -.006(4) .021(6) .021(7)
C12 .049(6) .093(8) .046(7) .005(6) .020(5) .029(7)
C13 .032(5) .073(7) .058(6) .002(4) .015(5) .006(6)
C21 .056(7) .104(9) .067(9) .030(6) -.013(6) .013(8)
C22 .054(6) .035(5) .098(10) .016(4) .014(6) .036(6)
C23 .028(4) .039(5) .092(9) .000(4) .027(5) -.014(6)
C31 .051(5) .024(4) .066(7) -.014(4) -.004(5) .007(5)
C32 .054(6) .040(5) .061(7) -.017(4) .023(5) -.003(5)
C33 .019(4) .042(4) .086(7) -.004(4) .004(5) -.021(5)
C41 .039(5) .040(5) .047(6) .015(4) -.009(4) -.005(5)
C42 .064(6) .057(6) .026(5) .000(5) -.010(5) .011(5)
C43 .028(4) .067(6) .056(6) -.009(5) -.012(5) -.019(5)
C51 .032(4) .029(4) .027(5) .003(3) .005(4) -.002(4)
C52 .021(4) .022(4) .028(5) .002(3) .001(3) .000(4)
C53 .025(4) .029(4) .028(4) .002(3) -.009(4) -.006(4)
C54 .042(5) .031(4) .041(6) .016(4) -.011(4) -.004(5)
C55 .050(5) .028(4) .023(5) -.002(4) -.011(4) -.014(4)
C56 .024(4) .024(4) .037(5) -.003(3) -.002(4) .002(4)
C61 .015(3) .045(4) .026(4) .003(4) .002(4) -.016(4)
C62 .019(3) .038(4) .023(4) -.005(4) .001(3) -.009(3)
C63 .020(4) .056(5) .033(5) .006(4) -.002(4) -.007(4)
C64 .022(4) .041(4) .066(7) -.003(4) -.003(5) -.040(5)
C65 .025(4) .034(4) .047(5) -.006(4) -.002(5) -.012(4)
C66 .010(3) .051(5) .047(5) -.001(4) .010(4) -.024(4)

loop_
_atom_site_label
_atom_site_fract_x
_atom_site_fract_y
_atom_site_fract_z
_atom_site_U_iso_or_equiv
_atom_site_thermal_displace_type
_atom_site_calc_flag
_atom_site_refinement_flags
_atom_site_occupancy
_atom_site_disorder_group
_atom_site_type_symbol
Rh1 .12299(4) .68363(3) .20445(3) .02169(13) Uani d PD 1 1 Rh
Cl10 .1299(9) .7901(9) .2912(8) .044(4) Uani d PD .740(10) 1 Cl
Br10 .1530(13) .7914(8) .2899(7) .026(2) Uani d PD .260(10) 2 Br
H1 .1060 .6048 .1354 .050 Uiso d . 1 . H
P1 -.0034(2) .63206(14) .27492(13) .0408(6) Uani d . 1 . P
P2 .2436(2) .58707(14) .23955(13) .0379(6) Uani d . 1 . P
P3 .25129(14) .75992(13) .15273(12) .0303(5) Uani d . 1 . P
P4 -.00308(15) .74355(13) .14093(11) .0289(5) Uani d . 1 . P
Br1 .13374(6) 1.02967(5) .50410(5) .0396(2) Uani d . 1 . Br
Br2 .01471(8) .89700(7) .40725(6) .0636(3) Uani d . 1 . Br
Br3 -.23684(9) .88166(6) .41526(7) .0692(4) Uani d . 1 . Br
Br4 -.36971(6) 1.01277(5) .50684(5) .0440(2) Uani d . 1 . Br
Br5 -.10621(8) 1.22497(7) .82408(5) .0543(3) Uani d . 1 . Br
Br6 -.11777(9) 1.42797(7) .83927(6) .0647(3) Uani d . 1 . Br
Br7 -.12498(10) 1.54016(6) .70702(7) .0779(4) Uani d . 1 . Br
Br8 -.11962(7) 1.45053(5) .56376(5) .0479(2) Uani d . 1 . Br
B1 -.1232(7) 1.1722(5) .6064(5) .036(2) Uani d . 1 . B
O1 -.2122(4) 1.1256(3) .5815(3) .0344(14) Uani d . 1 . O
O2 -.0333(4) 1.1293(3) .5824(3) .0333(14) Uani d . 1 . O
O3 -.1262(4) 1.2580(3) .5847(3) .0328(12) Uani d . 1 . O
O4 -.1236(4) 1.1783(3) .6780(3) .0336(12) Uani d . 1 . O
C11 -.0755(7) .5433(6) .2535(6) .062(3) Uani d . 1 . C
H11A -.0290(10) .4966(11) .250(3) .092 Uiso calc R 1 . H
H11B -.110(5) .5525(18) .2122(18) .092 Uiso calc R 1 . H
H11C -.127(4) .532(3) .2870(18) .092 Uiso calc R 1 . H
C12 .0424(8) .6099(7) .3558(5) .063(3) Uani d . 1 . C
H12A .085(5) .655(2) .3712(14) .094 Uiso calc R 1 . H
H12B .084(5) .560(2) .3551(8) .094 Uiso calc R 1 . H
H12C -.0164(8) .603(4) .3848(9) .094 Uiso calc R 1 . H
C13 -.0986(6) .7054(6) .2990(5) .054(3) Uani d . 1 . C
H13A -.0645(7) .7556(16) .313(3) .081 Uiso calc R 1 . H
H13B -.140(3) .6831(17) .335(2) .081 Uiso calc R 1 . H
H13C -.144(3) .718(3) .2624(11) .081 Uiso calc R 1 . H
C21 .3176(8) .6019(8) .3126(6) .076(4) Uani d . 1 . C
H21A .2714(11) .617(5) .3480(11) .114 Uiso calc R 1 . H
H21B .368(4) .645(4) .3058(14) .114 Uiso calc R 1 . H
H21C .353(5) .5512(17) .324(2) .114 Uiso calc R 1 . H
C22 .1910(7) .4844(5) .2519(6) .062(3) Uani d . 1 . C
H22A .162(5) .4642(18) .2113(10) .094 Uiso calc R 1 . H
H22B .137(4) .4865(9) .285(3) .094 Uiso calc R 1 . H
H22C .2459(14) .4478(12) .266(3) .094 Uiso calc R 1 . H
C23 .3438(6) .5600(5) .1816(6) .053(3) Uani d . 1 . C
H23A .3136(11) .555(4) .1385(8) .079 Uiso calc R 1 . H
H23B .375(4) .508(2) .1940(18) .079 Uiso calc R 1 . H
H23C .397(3) .603(2) .181(2) .079 Uiso calc R 1 . H
C31 .2181(7) .8677(5) .1389(5) .047(3) Uani d . 1 . C
H31A .192(4) .8915(11) .1789(9) .070 Uiso calc R 1 . H
H31B .165(4) .8713(5) .105(2) .070 Uiso calc R 1 . H
H31C .2795(13) .8975(9) .125(3) .070 Uiso calc R 1 . H
C32 .3028(7) .7288(5) .0746(5) .052(3) Uani d . 1 . C
H32A .2506(18) .737(4) .0412(7) .078 Uiso calc R 1 . H
H32B .322(5) .6710(12) .0762(10) .078 Uiso calc R 1 . H
H32C .364(3) .762(3) .0644(15) .078 Uiso calc R 1 . H
C33 .3680(6) .7726(5) .2035(5) .049(2) Uani d . 1 . C
H33A .399(3) .7192(6) .211(3) .074 Uiso calc R 1 . H
H33B .3488(9) .798(4) .2447(13) .074 Uiso calc R 1 . H
H33C .417(2) .808(3) .1811(14) .074 Uiso calc R 1 . H
C41 -.0512(6) .8427(5) .1658(5) .042(2) Uani d . 1 . C
H41A -.014(3) .8856(5) .143(2) .063 Uiso calc R 1 . H
H41B -.041(4) .8495(15) .2123(7) .063 Uiso calc R 1 . H
H41C -.1247(12) .8464(14) .156(3) .063 Uiso calc R 1 . H
C42 .0297(7) .7576(6) .0554(4) .049(2) Uani d . 1 . C
H42A .090(3) .793(3) .0518(5) .074 Uiso calc R 1 . H
H42B -.0286(18) .782(3) .0328(7) .074 Uiso calc R 1 . H
H42C .045(4) .7046(7) .0359(8) .074 Uiso calc R 1 . H
C43 -.1166(6) .6842(6) .1275(5) .050(2) Uani d . 1 . C
H43A -.150(3) .673(3) .1689(5) .076 Uiso calc R 1 . H
H43B -.0980(9) .6328(18) .106(3) .076 Uiso calc R 1 . H
H43C -.164(2) .7147(17) .100(3) .076 Uiso calc R 1 . H
C51 -.1730(6) 1.0665(5) .5446(4) .029(2) Uani d . 1 . C
C52 -.0655(6) 1.0706(4) .5429(4) .024(2) Uani d . 1 . C
C53 -.0109(5) 1.0200(4) .5034(4) .027(2) Uani d . 1 . C
C54 -.0638(7) .9618(5) .4652(5) .038(2) Uani d . 1 . C
C55 -.1663(7) .9603(5) .4652(4) .034(2) Uani d . 1 . C
C56 -.2253(5) 1.0116(4) .5057(4) .028(2) Uani d . 1 . C
C61 -.1236(6) 1.3046(5) .6373(4) .029(2) Uani d . 1 . C
C62 -.1230(5) 1.2581(4) .6915(3) .027(2) Uani d . 1 . C
C63 -.1169(6) 1.2951(5) .7522(4) .037(2) Uani d . 1 . C
C64 -.1163(7) 1.3795(5) .7569(5) .043(2) Uani d . 1 . C
C65 -.1209(6) 1.4254(4) .7012(5) .035(2) Uani d . 1 . C
C66 -.1219(6) 1.3906(5) .6393(4) .036(2) Uani d . 1 . C
C91 -.1108(7) .6297(5) .4883(5) .049(2) Uiso d PD .559(10) 1 C
H91A -.1236(7) .5711(5) .4962(5) .059 Uiso calc PR .559(10) 1 H
H91B -.0978(7) .6389(5) .4418(5) .059 Uiso calc PR .559(10) 1 H
Cl2 -.2113(14) .6908(13) .5172(14) .365(9) Uiso d PD .559(10) 1 Cl
Cl3 -.0149(12) .6658(13) .5344(10) .293(7) Uiso d PD .559(10) 1 Cl
C91A -.1108(7) .6297(5) .4883(5) .049(2) Uiso d PD .441(10) 2 C
H91C -.0540(15) .6265(17) .4566(15) .059 Uiso calc PR .441(10) 2 H
H91D -.1197(15) .5769(17) .5107(15) .059 Uiso calc PR .441(10) 2 H
Cl2A -.2208(15) .6662(17) .4566(15) .365(9) Uiso d PD .441(10) 2 Cl
Cl3A -.099(2) .7163(12) .5438(10) .293(7) Uiso d PD .441(10) 2 Cl

loop_
_atom_type_symbol
_atom_type_description
_atom_type_scat_dispersion_real
_atom_type_scat_dispersion_imag
_atom_type_scat_source
C C .0033 .0016 'International Tables Vol C Tables 4.2.6.8 and 6.1.1.4'
H H .0000 .0000 'International Tables Vol C Tables 4.2.6.8 and 6.1.1.4'
B B .0013 .0007 'International Tables Vol C Tables 4.2.6.8 and 6.1.1.4'
O O .0106 .0060 'International Tables Vol C Tables 4.2.6.8 and 6.1.1.4'
P P .1023 .0942 'International Tables Vol C Tables 4.2.6.8 and 6.1.1.4'
Cl Cl .1484 .1585 'International Tables Vol C Tables 4.2.6.8 and 6.1.1.4'
Br Br -.2901 2.4595 'International Tables Vol C Tables 4.2.6.8 and 6.1.1.4'
Rh Rh -1.1178 .9187 'International Tables Vol C Tables 4.2.6.8 and 6.1.1.4'

loop_
_geom_angle_atom_site_label_1
_geom_angle_atom_site_label_2
_geom_angle_atom_site_label_3
_geom_angle_site_symmetry_3
_geom_angle
_geom_angle_publ_flag
P4 Rh1 P2 . 159.16(9) y
P4 Rh1 P3 . 91.04(8) y
P2 Rh1 P3 . 91.45(8) y
P4 Rh1 P1 . 90.57(8) y
P2 Rh1 P1 . 91.88(8) y
P3 Rh1 P1 . 166.27(9) y
P4 Rh1 Cl10 . 97.9(4) n
P2 Rh1 Cl10 . 102.9(4) n
P3 Rh1 Cl10 . 86.0(3) n
P1 Rh1 Cl10 . 80.3(3) n
C11 P1 C13 . 104.6(4) y
C11 P1 C12 . 103.8(6) y
C13 P1 C12 . 96.0(5) y
C11 P1 Rh1 . 120.3(4) ?
C13 P1 Rh1 . 114.4(3) ?
C12 P1 Rh1 . 114.5(3) ?
C21 P2 C23 . 101.7(5) y
C21 P2 C22 . 101.8(6) y
C23 P2 C22 . 97.8(5) y
C21 P2 Rh1 . 121.6(4) ?
C23 P2 Rh1 . 115.9(4) ?
C22 P2 Rh1 . 114.4(3) ?
C32 P3 C31 . 102.5(5) y
C32 P3 C33 . 103.5(5) y
C31 P3 C33 . 99.9(4) y
C32 P3 Rh1 . 121.2(3) ?
C31 P3 Rh1 . 114.6(3) ?
C33 P3 Rh1 . 112.5(3) ?
C43 P4 C41 . 104.2(4) y
C43 P4 C42 . 96.3(5) y
C41 P4 C42 . 104.0(5) y
C43 P4 Rh1 . 116.2(3) ?
C41 P4 Rh1 . 117.5(3) ?
C42 P4 Rh1 . 115.9(3) ?
O2 B1 O3 . 112.2(7) y
O2 B1 O1 . 105.1(6) y
O3 B1 O1 . 111.3(8) y
O2 B1 O4 . 112.3(8) y
O3 B1 O4 . 103.9(6) y
O1 B1 O4 . 112.4(7) y
C51 O1 B1 . 105.9(6) ?
C52 O2 B1 . 107.9(6) ?
C61 O3 B1 . 107.2(6) ?
C62 O4 B1 . 106.0(6) ?
O1 C51 C56 . 128.0(7) ?
O1 C51 C52 . 111.2(7) ?
C56 C51 C52 . 120.5(8) ?
O2 C52 C53 . 130.2(7) ?
O2 C52 C51 . 109.5(7) ?
C53 C52 C51 . 120.3(8) ?
C52 C53 C54 . 119.4(7) ?
C52 C53 Br1 . 117.5(6) ?
C54 C53 Br1 . 123.0(6) ?
C55 C54 C53 . 119.9(8) ?
C55 C54 Br2 . 121.8(7) ?
C53 C54 Br2 . 117.9(6) ?
C54 C55 C56 . 122.1(8) ?
C54 C55 Br3 . 119.9(7) ?
C56 C55 Br3 . 117.8(6) ?
C51 C56 C55 . 117.6(7) ?
C51 C56 Br4 . 118.5(6) ?
C55 C56 Br4 . 123.9(6) ?
O3 C61 C62 . 110.8(6) ?
O3 C61 C66 . 126.6(7) ?
C62 C61 C66 . 122.5(7) ?
O4 C62 C61 . 112.1(6) ?
O4 C62 C63 . 127.8(7) ?
C61 C62 C63 . 120.1(7) ?
C64 C63 C62 . 119.7(8) ?
C64 C63 Br5 . 123.5(7) ?
C62 C63 Br5 . 116.7(6) ?
C65 C64 C63 . 119.1(8) ?
C65 C64 Br6 . 121.8(6) ?
C63 C64 Br6 . 119.0(8) ?
C64 C65 C66 . 122.9(7) ?
C64 C65 Br7 . 119.5(6) ?
C66 C65 Br7 . 117.6(7) ?
C65 C66 C61 . 115.6(8) ?
C65 C66 Br8 . 123.9(6) ?
C61 C66 Br8 . 120.5(6) ?
Cl3 C91 Cl2 . 99.2(8) ?
Cl2A C91A Cl3A . 92.4(9) ?
C53 Br1 Br8 4_576 156.0(3) y
C53 Br1 Br6 3_546 84.9(2) y
C55 Br3 Br5 2_474 168.3(3) y
C56 Br4 Br8 4_476 153.6(3) y
C63 Br5 Br3 2_475 137.1(3) y
C64 Br6 Br1 3_556 176.5(3) y
C66 Br8 Br1 4_476 111.9(2) y
C66 Br8 Br4 4_576 116.4(2) y

loop_
_geom_bond_atom_site_label_1
_geom_bond_atom_site_label_2
_geom_bond_site_symmetry_2
_geom_bond_distance
_geom_bond_publ_flag
Rh1 P4 . 2.322(2) y
Rh1 P2 . 2.345(2) y
Rh1 P3 . 2.346(2) y
Rh1 P1 . 2.357(2) y
Rh1 Cl10 . 2.507(14) y
Rh1 Br10 . 2.531(12) y
P1 C11 . 1.787(10) ?
P1 C13 . 1.798(9) ?
P1 C12 . 1.817(11) ?
P2 C21 . 1.811(11) ?
P2 C23 . 1.828(9) ?
P2 C22 . 1.835(9) ?
P3 C32 . 1.826(10) ?
P3 C31 . 1.841(8) ?
P3 C33 . 1.859(9) ?
P4 C43 . 1.792(8) ?
P4 C41 . 1.817(8) ?
P4 C42 . 1.838(10) ?
Br1 C53 . 1.889(7) y
Br2 C54 . 1.903(9) y
Br3 C55 . 1.891(8) y
Br4 C56 . 1.879(7) y
Br5 C63 . 1.887(8) y
Br6 C64 . 1.883(9) y
Br7 C65 . 1.886(7) y
Br8 C66 . 1.848(9) y
B1 O2 . 1.453(11) y
B1 O3 . 1.478(10) y
B1 O1 . 1.482(10) y
B1 O4 . 1.486(11) y
O1 C51 . 1.335(9) y
O2 C52 . 1.330(9) y
O3 C61 . 1.333(8) y
O4 C62 . 1.339(8) y
C51 C56 . 1.388(11) ?
C51 C52 . 1.401(10) ?
C52 C53 . 1.365(10) ?
C53 C54 . 1.418(11) ?
C54 C55 . 1.333(11) ?
C55 C56 . 1.415(11) ?
C61 C62 . 1.357(10) ?
C61 C66 . 1.412(11) ?
C62 C63 . 1.399(10) ?
C63 C64 . 1.387(11) ?
C64 C65 . 1.380(13) ?
C65 C66 . 1.404(11) ?
C91 Cl3 . 1.680(9) ?
C91 Cl2 . 1.752(9) ?
C91A Cl2A . 1.685(10) ?
C91A Cl3A . 1.833(10) ?
